data_1567999
loop_
_publ_author_name
'Larsen, Emil M. H.'
'Bonde, Niels A.'
'Weihe, H&#xf8;gni'
'Ollivier, Jacques'
'Vosch, Tom'
'Lohmiller, Thomas'
'Holldack, Karsten'
'Schnegg, Alexander'
'Perfetti, Mauro'
'Bendix, Jesper'

_publ_section_title
;
 Experimental assignment of long-range magnetic communication through Pd
 &amp; Pt metallophilic contacts.
;
_journal_issue 2
_journal_name_full 'Chemical science'
_journal_page_first 266
_journal_page_last 276
_journal_paper_doi 10.1039/d2sc05201f
_journal_volume 14
_journal_year 2023
_chemical_formula_sum 'C20 H30 Cu3 N6 Na O4 S6'
_chemical_formula_weight 824.47
_space_group_IT_number 64
_space_group_name_Hall '-C 2ac 2'
_space_group_name_H-M_alt 'C m c e'
_symmetry_cell_setting orthorhombic
_symmetry_space_group_name_H-M 'C m c e'
_atom_sites_solution_hydrogens geom
_atom_sites_solution_primary direct
_atom_sites_solution_secondary difmap
_audit_block_doi 10.5517/cc6z84k
_audit_creation_method SHELXL-97
_audit_update_record
;
2003-04-07 deposited with the CCDC.	2022-11-22 downloaded from the CCDC.
;
_cell_angle_alpha 90.00
_cell_angle_beta 90.00
_cell_angle_gamma 90.00
_cell_formula_units_Z 8
_cell_length_a 19.568(4)
_cell_length_b 10.610(4)
_cell_length_c 30.314(6)
_cell_measurement_reflns_used 65
_cell_measurement_temperature 213(2)
_cell_measurement_theta_max 15
_cell_measurement_theta_min 7.5
_cell_volume 6294(3)
_computing_cell_refinement SMART
_computing_data_collection SMART
_computing_data_reduction SMART
_computing_molecular_graphics 'Siemens SHELXTL-PLUS'
_computing_publication_material SHELXL-93
_computing_structure_refinement 'SHELXL-97 (Sheldrick, 1997)'
_computing_structure_solution 'SHELXS-97 (Sheldrick, 1990)'
_diffrn_ambient_temperature 293(2)
_diffrn_measured_fraction_theta_full 0.994
_diffrn_measured_fraction_theta_max 0.994
_diffrn_measurement_device_type 'Bruker axs CCD1000'
_diffrn_measurement_method /w-scans
_diffrn_radiation_monochromator graphite
_diffrn_radiation_source 'fine-focus sealed tube'
_diffrn_radiation_type MoK\a
_diffrn_radiation_wavelength 0.71073
_diffrn_reflns_av_R_equivalents 0.0384
_diffrn_reflns_av_sigmaI/netI 0.0287
_diffrn_reflns_limit_h_max 23
_diffrn_reflns_limit_h_min -21
_diffrn_reflns_limit_k_max 12
_diffrn_reflns_limit_k_min -7
_diffrn_reflns_limit_l_max 32
_diffrn_reflns_limit_l_min -36
_diffrn_reflns_number 15395
_diffrn_reflns_theta_full 25.03
_diffrn_reflns_theta_max 25.03
_diffrn_reflns_theta_min 2.08
_exptl_absorpt_coefficient_mu 2.459
_exptl_absorpt_correction_T_max 1.000000
_exptl_absorpt_correction_T_min 0.796620
_exptl_absorpt_correction_type empirical
_exptl_crystal_colour colorless
_exptl_crystal_density_diffrn 1.740
_exptl_crystal_density_method 'not measured'
_exptl_crystal_description block
_exptl_crystal_F_000 3344
_exptl_crystal_size_max 0.42
_exptl_crystal_size_mid 0.41
_exptl_crystal_size_min 0.39
_refine_diff_density_max 0.518
_refine_diff_density_min -0.275
_refine_diff_density_rms 0.075
_refine_ls_extinction_method none
_refine_ls_goodness_of_fit_ref 1.443
_refine_ls_hydrogen_treatment mixed
_refine_ls_matrix_type full
_refine_ls_number_parameters 197
_refine_ls_number_reflns 2874
_refine_ls_number_restraints 0
_refine_ls_restrained_S_all 1.443
_refine_ls_R_factor_all 0.0416
_refine_ls_R_factor_gt 0.0318
_refine_ls_shift/su_max 0.001
_refine_ls_shift/su_mean 0.000
_refine_ls_structure_factor_coef Fsqd
_refine_ls_weighting_details 'calc w=1/[\s^2^(Fo^2^)+(0.0275P)^2^+0.0000P] where P=(Fo^2^+2Fc^2^)/3'
_refine_ls_weighting_scheme calc
_refine_ls_wR_factor_gt 0.0722
_refine_ls_wR_factor_ref 0.0747
_reflns_number_gt 2419
_reflns_number_total 2874
_reflns_threshold_expression >2sigma(I)
_cod_data_source_file d2sc05201f2.cif
_cod_data_source_block mp60m
_cod_depositor_comments
;
The following automatic conversions were performed:

data item '_exptl_absorpt_correction_type' value 'Empirical' was
changed to 'empirical' in accordance with the
/home/data/users/saulius/crontab/automatic-downloads/rss-feeds/RSC/lib/dictionaries/cif_core.dic
dictionary named 'cif_core.dic' version 2.4.2 last updated on
2011-04-26.

data item '_symmetry_cell_setting' value 'Orthorhombic' was changed
to 'orthorhombic' in accordance with the
/home/data/users/saulius/crontab/automatic-downloads/rss-feeds/RSC/lib/dictionaries/cif_core.dic
dictionary named 'cif_core.dic' version 2.4.2 last updated on
2011-04-26.

Automatic conversion script
Id: cif_fix_values 7556 2019-12-06 15:28:31Z antanas 

 Adding full bibliography for 1567999--1568004.cif.
;
_cod_original_sg_symbol_H-M Cmca
_cod_original_formula_sum 'C20 H30 Cu3 S6 Na O4 N6'
_cod_database_code 1567999

loop_
_symmetry_equiv_pos_as_xyz
'x, y, z'
'-x, y, z'
'x, -y+1/2, z+1/2'
'x, y+1/2, -z+1/2'
'x+1/2, y+1/2, z'
'-x+1/2, y+1/2, z'
'x+1/2, -y+1, z+1/2'
'x+1/2, y+1, -z+1/2'
'-x, -y, -z'
'x, -y, -z'
'-x, y-1/2, -z-1/2'
'-x, -y-1/2, z-1/2'
'-x+1/2, -y+1/2, -z'
'x+1/2, -y+1/2, -z'
'-x+1/2, y, -z-1/2'
'-x+1/2, -y, z-1/2'

loop_
_atom_site_label
_atom_site_type_symbol
_atom_site_fract_x
_atom_site_fract_y
_atom_site_fract_z
_atom_site_U_iso_or_equiv
_atom_site_adp_type
_atom_site_occupancy
_atom_site_symmetry_multiplicity
_atom_site_calc_flag
_atom_site_refinement_flags
_atom_site_disorder_assembly
_atom_site_disorder_group
Na1 Na 0.0000 0.61920(15) 0.12958(5) 0.0280(4) Uani 1 2 d S . .
Cu1 Cu 0.195342(19) 0.56901(3) 0.220227(12) 0.02853(12) Uani 1 1 d . . .
Cu2 Cu 0.23613(3) 1.0000 0.0000 0.03627(16) Uani 1 2 d S . .
S111 S 0.31460(4) 0.51329(7) 0.20447(2) 0.02419(18) Uani 1 1 d . . .
C111 C 0.31138(13) 0.3580(3) 0.20887(9) 0.0224(6) Uani 1 1 d . . .
N111 N 0.30950(12) 0.2493(2) 0.21170(8) 0.0282(6) Uani 1 1 d . . .
S222 S 0.15979(4) 0.87744(7) -0.04667(3) 0.0367(2) Uani 1 1 d . . .
C222 C 0.19033(15) 0.7359(3) -0.03538(10) 0.0283(7) Uani 1 1 d . . .
N222 N 0.28816(14) 0.8620(2) 0.02770(9) 0.0352(6) Uani 1 1 d . . .
O1 O 0.0000 0.2891(3) 0.17425(10) 0.0305(7) Uani 1 2 d S . .
C2 C 0.06063(14) 0.2449(3) 0.15367(10) 0.0269(7) Uani 1 1 d . . .
H2A H 0.0609 0.2682 0.1227 0.032 Uiso 1 1 calc R . .
H2B H 0.0634 0.1538 0.1558 0.032 Uiso 1 1 calc R . .
C3 C 0.12030(15) 0.3048(3) 0.17726(11) 0.0295(7) Uani 1 1 d . . .
H3A H 0.1624 0.2695 0.1658 0.035 Uiso 1 1 calc R . .
H3B H 0.1177 0.2838 0.2084 0.035 Uiso 1 1 calc R . .
S4 S 0.12302(4) 0.47413(6) 0.17147(2) 0.02271(17) Uani 1 1 d . . .
C5 C 0.16406(15) 0.4859(3) 0.11818(10) 0.0300(7) Uani 1 1 d . . .
H5A H 0.2073 0.4413 0.1190 0.036 Uiso 1 1 calc R . .
H5B H 0.1355 0.4459 0.0961 0.036 Uiso 1 1 calc R . .
C6 C 0.17649(15) 0.6200(3) 0.10521(11) 0.0328(7) Uani 1 1 d . . .
H6A H 0.2111 0.6567 0.1242 0.039 Uiso 1 1 calc R . .
H6B H 0.1929 0.6236 0.0750 0.039 Uiso 1 1 calc R . .
O7 O 0.11434(10) 0.68952(19) 0.10902(7) 0.0303(5) Uani 1 1 d . . .
C8 C 0.12054(17) 0.8110(3) 0.09011(11) 0.0374(8) Uani 1 1 d . . .
H8A H 0.1224 0.8045 0.0582 0.045 Uiso 1 1 calc R . .
H8B H 0.1623 0.8510 0.1003 0.045 Uiso 1 1 calc R . .
C9 C 0.06021(16) 0.8875(3) 0.10357(12) 0.0371(8) Uani 1 1 d . . .
H9A H 0.0612 0.9020 0.1352 0.044 Uiso 1 1 calc R . .
H9B H 0.0612 0.9686 0.0888 0.044 Uiso 1 1 calc R . .
O10 O 0.0000 0.8211(3) 0.09192(10) 0.0312(7) Uani 1 2 d S . .
C50 C 0.0000 0.9565(5) 0.23751(15) 0.0381(11) Uani 1 2 d S . .
H50A H 0.0146 0.9495 0.2676 0.057 Uiso 0.50 1 calc PR . .
H50B H -0.0453 0.9911 0.2365 0.057 Uiso 0.50 1 calc PR . .
H50C H 0.0307 1.0109 0.2218 0.057 Uiso 0.50 1 calc PR . .
C51 C 0.0000 0.8317(6) 0.21701(16) 0.0421(12) Uani 1 2 d S . .
N52 N 0.0000 0.7344(4) 0.20054(14) 0.0486(11) Uani 1 2 d S . .
C60 C 0.0000 0.2945(5) 0.00832(18) 0.0600(16) Uani 1 2 d S . .
H60A H 0.0458 0.2644 0.0038 0.090 Uiso 0.50 1 calc PR . .
H60B H -0.0170 0.3302 -0.0186 0.090 Uiso 0.50 1 calc PR . .
H60C H -0.0288 0.2256 0.0171 0.090 Uiso 0.50 1 calc PR . .
C61 C 0.0000 0.3899(5) 0.04252(16) 0.0375(11) Uani 1 2 d S . .
N62 N 0.0000 0.4619(4) 0.06995(14) 0.0427(10) Uani 1 2 d S . .

loop_
_atom_site_aniso_label
_atom_site_aniso_U_11
_atom_site_aniso_U_22
_atom_site_aniso_U_33
_atom_site_aniso_U_23
_atom_site_aniso_U_13
_atom_site_aniso_U_12
Na1 0.0264(9) 0.0244(9) 0.0333(9) 0.0002(7) 0.000 0.000
Cu1 0.0337(2) 0.0152(2) 0.0367(2) -0.00010(15) -0.00702(17) 0.00005(15)
Cu2 0.0437(4) 0.0188(3) 0.0463(4) 0.0030(2) 0.000 0.000
S111 0.0256(4) 0.0138(4) 0.0332(4) 0.0020(3) 0.0025(3) -0.0013(3)
C111 0.0176(14) 0.0262(18) 0.0234(16) -0.0025(12) 0.0057(12) 0.0013(12)
N111 0.0324(15) 0.0190(14) 0.0332(15) -0.0028(10) 0.0065(11) -0.0004(11)
S222 0.0353(5) 0.0248(4) 0.0501(5) 0.0020(4) -0.0129(4) 0.0043(3)
C222 0.0275(16) 0.0264(18) 0.0312(17) -0.0039(13) -0.0052(13) -0.0044(13)
N222 0.0421(16) 0.0210(15) 0.0425(17) -0.0056(11) -0.0147(13) 0.0011(12)
O1 0.0254(16) 0.0291(17) 0.0369(18) -0.0107(13) 0.000 0.000
C2 0.0269(16) 0.0191(15) 0.0348(17) -0.0051(13) -0.0016(13) 0.0044(13)
C3 0.0267(16) 0.0189(15) 0.0428(19) -0.0012(13) -0.0058(14) 0.0057(12)
S4 0.0214(4) 0.0175(4) 0.0292(4) -0.0019(3) -0.0007(3) 0.0009(3)
C5 0.0259(16) 0.0329(18) 0.0313(17) -0.0036(13) 0.0048(14) 0.0035(14)
C6 0.0220(16) 0.040(2) 0.0366(18) 0.0021(14) 0.0074(13) -0.0002(13)
O7 0.0256(11) 0.0276(12) 0.0379(13) 0.0070(9) 0.0054(9) -0.0044(9)
C8 0.0331(18) 0.034(2) 0.045(2) 0.0115(15) 0.0028(15) -0.0114(14)
C9 0.042(2) 0.0205(16) 0.049(2) 0.0076(14) -0.0003(16) -0.0106(14)
O10 0.0314(17) 0.0249(16) 0.0373(18) 0.0040(13) 0.000 0.000
C50 0.034(3) 0.043(3) 0.037(3) -0.001(2) 0.000 0.000
C51 0.029(3) 0.062(4) 0.036(3) 0.007(3) 0.000 0.000
N52 0.059(3) 0.047(3) 0.039(3) -0.009(2) 0.000 0.000
C60 0.076(4) 0.053(4) 0.051(4) -0.021(3) 0.000 0.000
C61 0.038(3) 0.040(3) 0.035(3) 0.003(2) 0.000 0.000
N62 0.044(3) 0.046(3) 0.038(2) -0.006(2) 0.000 0.000

loop_
_atom_type_symbol
_atom_type_description
_atom_type_scat_dispersion_real
_atom_type_scat_dispersion_imag
_atom_type_scat_source
C C 0.0033 0.0016 'International Tables Vol C Tables 4.2.6.8 and 6.1.1.4'
H H 0.0000 0.0000 'International Tables Vol C Tables 4.2.6.8 and 6.1.1.4'
N N 0.0061 0.0033 'International Tables Vol C Tables 4.2.6.8 and 6.1.1.4'
O O 0.0106 0.0060 'International Tables Vol C Tables 4.2.6.8 and 6.1.1.4'
Na Na 0.0362 0.0249 'International Tables Vol C Tables 4.2.6.8 and 6.1.1.4'
S S 0.1246 0.1234 'International Tables Vol C Tables 4.2.6.8 and 6.1.1.4'
Cu Cu 0.3201 1.2651 'International Tables Vol C Tables 4.2.6.8 and 6.1.1.4'

loop_
_citation_id
_citation_doi
_citation_year
1 10.1002/zaac.200300157 2003

loop_
_geom_angle_atom_site_label_1
_geom_angle_atom_site_label_2
_geom_angle_atom_site_label_3
_geom_angle
_geom_angle_site_symmetry_1
_geom_angle_site_symmetry_3
_geom_angle_publ_flag
O10 Na1 O7 67.04(6) . 2 ?
O10 Na1 O7 67.04(6) . . ?
O7 Na1 O7 133.03(12) 2 . ?
O10 Na1 N62 104.68(14) . . ?
O7 Na1 N62 91.14(8) 2 . ?
O7 Na1 N62 91.14(8) . . ?
O10 Na1 N52 88.44(14) . . ?
O7 Na1 N52 94.07(8) 2 . ?
O7 Na1 N52 94.07(8) . . ?
N62 Na1 N52 166.88(17) . . ?
O10 Na1 S4 128.71(3) . . ?
O7 Na1 S4 163.83(7) 2 . ?
O7 Na1 S4 63.14(5) . . ?
N62 Na1 S4 87.96(8) . . ?
N52 Na1 S4 83.69(8) . . ?
O10 Na1 S4 128.71(3) . 2 ?
O7 Na1 S4 63.14(5) 2 2 ?
O7 Na1 S4 163.83(7) . 2 ?
N62 Na1 S4 87.96(8) . 2 ?
N52 Na1 S4 83.69(8) . 2 ?
S4 Na1 S4 100.69(5) . 2 ?
N111 Cu1 S4 108.65(7) 6 . ?
N111 Cu1 S111 111.86(8) 6 15_556 ?
S4 Cu1 S111 117.64(3) . 15_556 ?
N111 Cu1 S111 105.01(8) 6 . ?
S4 Cu1 S111 110.95(3) . . ?
S111 Cu1 S111 101.88(3) 15_556 . ?
N111 Cu1 Cu1 97.11(7) 6 15_556 ?
S4 Cu1 Cu1 153.16(2) . 15_556 ?
S111 Cu1 Cu1 55.99(2) 15_556 15_556 ?
S111 Cu1 Cu1 53.05(2) . 15_556 ?
N222 Cu2 N222 117.80(17) 10_575 . ?
N222 Cu2 S222 117.79(9) 10_575 . ?
N222 Cu2 S222 99.66(8) . . ?
N222 Cu2 S222 99.66(8) 10_575 10_575 ?
N222 Cu2 S222 117.79(9) . 10_575 ?
S222 Cu2 S222 104.28(5) . 10_575 ?
C111 S111 Cu1 99.66(10) . 15_556 ?
C111 S111 Cu1 100.84(10) . . ?
Cu1 S111 Cu1 70.96(2) 15_556 . ?
N111 C111 S111 179.5(3) . . ?
C111 N111 Cu1 176.4(2) . 6_545 ?
C222 S222 Cu2 98.23(11) . . ?
N222 C222 S222 179.6(4) 13_565 . ?
C222 N222 Cu2 161.9(3) 13_565 . ?
C2 O1 C2 113.3(3) 2 . ?
O1 C2 C3 107.4(2) . . ?
O1 C2 H2A 110.2 . . ?
C3 C2 H2A 110.2 . . ?
O1 C2 H2B 110.2 . . ?
C3 C2 H2B 110.2 . . ?
H2A C2 H2B 108.5 . . ?
C2 C3 S4 113.3(2) . . ?
C2 C3 H3A 108.9 . . ?
S4 C3 H3A 108.9 . . ?
C2 C3 H3B 108.9 . . ?
S4 C3 H3B 108.9 . . ?
H3A C3 H3B 107.7 . . ?
C3 S4 C5 99.72(15) . . ?
C3 S4 Cu1 113.23(10) . . ?
C5 S4 Cu1 105.83(10) . . ?
C3 S4 Na1 120.43(10) . . ?
C5 S4 Na1 86.85(10) . . ?
Cu1 S4 Na1 121.58(4) . . ?
C6 C5 S4 111.9(2) . . ?
C6 C5 H5A 109.2 . . ?
S4 C5 H5A 109.2 . . ?
C6 C5 H5B 109.2 . . ?
S4 C5 H5B 109.2 . . ?
H5A C5 H5B 107.9 . . ?
O7 C6 C5 109.4(2) . . ?
O7 C6 H6A 109.8 . . ?
C5 C6 H6A 109.8 . . ?
O7 C6 H6B 109.8 . . ?
C5 C6 H6B 109.8 . . ?
H6A C6 H6B 108.2 . . ?
C8 O7 C6 111.4(2) . . ?
C8 O7 Na1 117.41(17) . . ?
C6 O7 Na1 130.11(18) . . ?
O7 C8 C9 108.5(2) . . ?
O7 C8 H8A 110.0 . . ?
C9 C8 H8A 110.0 . . ?
O7 C8 H8B 110.0 . . ?
C9 C8 H8B 110.0 . . ?
H8A C8 H8B 108.4 . . ?
O10 C9 C8 108.7(3) . . ?
O10 C9 H9A 110.0 . . ?
C8 C9 H9A 110.0 . . ?
O10 C9 H9B 110.0 . . ?
C8 C9 H9B 110.0 . . ?
H9A C9 H9B 108.3 . . ?
C9 O10 C9 112.5(3) . 2 ?
C9 O10 Na1 108.74(18) . . ?
C9 O10 Na1 108.74(18) 2 . ?
C51 C50 H50A 109.5 . . ?
C51 C50 H50B 109.5 . . ?
H50A C50 H50B 109.5 . . ?
C51 C50 H50C 109.5 . . ?
H50A C50 H50C 109.5 . . ?
H50B C50 H50C 109.5 . . ?
N52 C51 C50 179.3(6) . . ?
C51 N52 Na1 145.4(4) . . ?
C61 C60 H60A 109.5 . . ?
C61 C60 H60B 109.5 . . ?
H60A C60 H60B 109.5 . . ?
C61 C60 H60C 109.5 . . ?
H60A C60 H60C 109.5 . . ?
H60B C60 H60C 109.5 . . ?
N62 C61 C60 178.2(6) . . ?
C61 N62 Na1 179.8(4) . . ?

loop_
_geom_bond_atom_site_label_1
_geom_bond_atom_site_label_2
_geom_bond_distance
_geom_bond_site_symmetry_2
_geom_bond_publ_flag
Na1 O10 2.428(3) . ?
Na1 O7 2.439(2) 2 ?
Na1 O7 2.439(2) . ?
Na1 N62 2.461(4) . ?
Na1 N52 2.474(5) . ?
Na1 S4 3.1268(13) . ?
Na1 S4 3.1268(13) 2 ?
Cu1 N111 1.933(3) 6 ?
Cu1 S4 2.2805(8) . ?
Cu1 S111 2.3661(9) 15_556 ?
Cu1 S111 2.4542(9) . ?
Cu1 Cu1 2.7989(8) 15_556 ?
Cu2 N222 1.971(3) 10_575 ?
Cu2 N222 1.971(3) . ?
Cu2 S222 2.4339(10) . ?
Cu2 S222 2.4339(10) 10_575 ?
S111 C111 1.655(3) . ?
S111 Cu1 2.3661(9) 15_556 ?
C111 N111 1.156(4) . ?
N111 Cu1 1.933(3) 6_545 ?
S222 C222 1.652(3) . ?
C222 N222 1.145(4) 13_565 ?
N222 C222 1.145(4) 13_565 ?
O1 C2 1.420(3) 2 ?
O1 C2 1.420(3) . ?
C2 C3 1.510(4) . ?
C2 H2A 0.9700 . ?
C2 H2B 0.9700 . ?
C3 S4 1.806(3) . ?
C3 H3A 0.9700 . ?
C3 H3B 0.9700 . ?
S4 C5 1.808(3) . ?
C5 C6 1.496(4) . ?
C5 H5A 0.9700 . ?
C5 H5B 0.9700 . ?
C6 O7 1.427(3) . ?
C6 H6A 0.9700 . ?
C6 H6B 0.9700 . ?
O7 C8 1.416(4) . ?
C8 C9 1.489(5) . ?
C8 H8A 0.9700 . ?
C8 H8B 0.9700 . ?
C9 O10 1.417(3) . ?
C9 H9A 0.9700 . ?
C9 H9B 0.9700 . ?
O10 C9 1.417(3) 2 ?
C50 C51 1.463(7) . ?
C50 H50A 0.9600 . ?
C50 H50B 0.9600 . ?
C50 H50C 0.9600 . ?
C51 N52 1.147(7) . ?
C60 C61 1.449(7) . ?
C60 H60A 0.9600 . ?
C60 H60B 0.9600 . ?
C60 H60C 0.9600 . ?
C61 N62 1.129(6) . ?

loop_
_geom_torsion_atom_site_label_1
_geom_torsion_atom_site_label_2
_geom_torsion_atom_site_label_3
_geom_torsion_atom_site_label_4
_geom_torsion
_geom_torsion_site_symmetry_1
_geom_torsion_site_symmetry_2
_geom_torsion_site_symmetry_3
_geom_torsion_site_symmetry_4
_geom_torsion_publ_flag
N111 Cu1 S111 C111 -175.79(13) 6 . . . ?
S4 Cu1 S111 C111 -58.58(11) . . . . ?
S111 Cu1 S111 C111 67.45(10) 15_556 . . . ?
Cu1 Cu1 S111 C111 96.59(10) 15_556 . . . ?
N111 Cu1 S111 Cu1 87.62(8) 6 . . 15_556 ?
S4 Cu1 S111 Cu1 -155.17(2) . . . 15_556 ?
S111 Cu1 S111 Cu1 -29.14(4) 15_556 . . 15_556 ?
Cu1 S111 C111 N111 -142(100) 15_556 . . . ?
Cu1 S111 C111 N111 146(100) . . . . ?
S111 C111 N111 Cu1 153(100) . . . 6_545 ?
N222 Cu2 S222 C222 125.61(14) 10_575 . . . ?
N222 Cu2 S222 C222 -3.03(14) . . . . ?
S222 Cu2 S222 C222 -125.13(12) 10_575 . . . ?
Cu2 S222 C222 N222 -73(59) . . . 13_565 ?
N222 Cu2 N222 C222 -117.6(9) 10_575 . . 13_565 ?
S222 Cu2 N222 C222 11.0(9) . . . 13_565 ?
S222 Cu2 N222 C222 122.9(9) 10_575 . . 13_565 ?
C2 O1 C2 C3 176.87(19) 2 . . . ?
O1 C2 C3 S4 -64.3(3) . . . . ?
C2 C3 S4 C5 -82.6(2) . . . . ?
C2 C3 S4 Cu1 165.44(19) . . . . ?
C2 C3 S4 Na1 9.5(3) . . . . ?
N111 Cu1 S4 C3 -177.92(14) 6 . . . ?
S111 Cu1 S4 C3 -49.58(12) 15_556 . . . ?
S111 Cu1 S4 C3 67.12(12) . . . . ?
Cu1 Cu1 S4 C3 19.11(14) 15_556 . . . ?
N111 Cu1 S4 C5 73.85(13) 6 . . . ?
S111 Cu1 S4 C5 -157.80(10) 15_556 . . . ?
S111 Cu1 S4 C5 -41.10(11) . . . . ?
Cu1 Cu1 S4 C5 -89.11(12) 15_556 . . . ?
N111 Cu1 S4 Na1 -22.30(9) 6 . . . ?
S111 Cu1 S4 Na1 106.04(5) 15_556 . . . ?
S111 Cu1 S4 Na1 -137.26(4) . . . . ?
Cu1 Cu1 S4 Na1 174.73(6) 15_556 . . . ?
O10 Na1 S4 C3 -154.44(17) . . . . ?
O7 Na1 S4 C3 39.8(3) 2 . . . ?
O7 Na1 S4 C3 -139.51(14) . . . . ?
N62 Na1 S4 C3 -47.20(15) . . . . ?
N52 Na1 S4 C3 122.67(15) . . . . ?
S4 Na1 S4 C3 40.33(14) 2 . . . ?
O10 Na1 S4 C5 -55.01(15) . . . . ?
O7 Na1 S4 C5 139.3(3) 2 . . . ?
O7 Na1 S4 C5 -40.08(11) . . . . ?
N62 Na1 S4 C5 52.23(13) . . . . ?
N52 Na1 S4 C5 -137.91(13) . . . . ?
S4 Na1 S4 C5 139.76(11) 2 . . . ?
O10 Na1 S4 Cu1 51.66(13) . . . . ?
O7 Na1 S4 Cu1 -114.1(3) 2 . . . ?
O7 Na1 S4 Cu1 66.59(8) . . . . ?
N62 Na1 S4 Cu1 158.90(8) . . . . ?
N52 Na1 S4 Cu1 -31.24(10) . . . . ?
S4 Na1 S4 Cu1 -113.57(4) 2 . . . ?
C3 S4 C5 C6 -177.3(2) . . . . ?
Cu1 S4 C5 C6 -59.6(2) . . . . ?
Na1 S4 C5 C6 62.4(2) . . . . ?
S4 C5 C6 O7 -52.0(3) . . . . ?
C5 C6 O7 C8 -170.0(3) . . . . ?
C5 C6 O7 Na1 -2.5(4) . . . . ?
O10 Na1 O7 C8 5.1(2) . . . . ?
O7 Na1 O7 C8 17.9(3) 2 . . . ?
N62 Na1 O7 C8 110.5(2) . . . . ?
N52 Na1 O7 C8 -81.5(2) . . . . ?
S4 Na1 O7 C8 -162.3(2) . . . . ?
S4 Na1 O7 C8 -162.9(3) 2 . . . ?
O10 Na1 O7 C6 -161.9(3) . . . . ?
O7 Na1 O7 C6 -149.0(2) 2 . . . ?
N62 Na1 O7 C6 -56.4(3) . . . . ?
N52 Na1 O7 C6 111.5(3) . . . . ?
S4 Na1 O7 C6 30.7(2) . . . . ?
S4 Na1 O7 C6 30.2(5) 2 . . . ?
C6 O7 C8 C9 -167.9(3) . . . . ?
Na1 O7 C8 C9 22.8(3) . . . . ?
O7 C8 C9 O10 -54.3(4) . . . . ?
C8 C9 O10 C9 -179.96(19) . . . 2 ?
C8 C9 O10 Na1 59.5(3) . . . . ?
O7 Na1 O10 C9 156.5(2) 2 . . . ?
O7 Na1 O10 C9 -33.71(19) . . . . ?
N62 Na1 O10 C9 -118.6(2) . . . . ?
N52 Na1 O10 C9 61.4(2) . . . . ?
S4 Na1 O10 C9 -19.3(3) . . . . ?
S4 Na1 O10 C9 142.02(18) 2 . . . ?
O7 Na1 O10 C9 33.71(19) 2 . . 2 ?
O7 Na1 O10 C9 -156.5(2) . . . 2 ?
N62 Na1 O10 C9 118.6(2) . . . 2 ?
N52 Na1 O10 C9 -61.4(2) . . . 2 ?
S4 Na1 O10 C9 -142.02(18) . . . 2 ?
S4 Na1 O10 C9 19.3(3) 2 . . 2 ?
C50 C51 N52 Na1 0.0(3) . . . . ?
O10 Na1 N52 C51 0.000(3) . . . . ?
O7 Na1 N52 C51 -66.85(6) 2 . . . ?
O7 Na1 N52 C51 66.85(6) . . . . ?
N62 Na1 N52 C51 180.000(3) . . . . ?
S4 Na1 N52 C51 129.23(3) . . . . ?
S4 Na1 N52 C51 -129.23(3) 2 . . . ?
C60 C61 N62 Na1 180(100) . . . . ?
O10 Na1 N62 C61 0(100) . . . . ?
O7 Na1 N62 C61 67(100) 2 . . . ?
O7 Na1 N62 C61 -67(100) . . . . ?
N52 Na1 N62 C61 180(100) . . . . ?
S4 Na1 N62 C61 -130(100) . . . . ?
S4 Na1 N62 C61 130(100) 2 . . . ?
